data_4064027
loop_
_publ_author_name
'Samanamu, Christian R.'
'Amadoruge, Monika L.'
'Yoder, Claude H.'
'Golen, James A.'
'Moore, Curtis E.'
'Rheingold, Arnold L.'
'Materer, Nicholas F.'
'Weinert, Charles S.'

_publ_section_title
;
 Syntheses, Structures, and Electronic Properties of the Branched
 Oligogermanes (Ph3Ge)3GeH and (Ph3Ge)3GeX (X = Cl, Br, I)&#x2020;
;
_journal_issue 5
_journal_name_full Organometallics
_journal_page_first 1046
_journal_paper_doi 10.1021/om101091c
_journal_volume 30
_journal_year 2011
_chemical_formula_sum 'C54 H46 Ge4'
_chemical_formula_weight 985.27
_chemical_name_common 'COMPOUND 1'
_chemical_name_systematic
; 
 ? 
;
_space_group_IT_number 14
_symmetry_cell_setting monoclinic
_symmetry_space_group_name_Hall '-P 2ybc'
_symmetry_space_group_name_H-M 'P 1 21/c 1'
_atom_sites_solution_hydrogens geom
_atom_sites_solution_primary direct
_atom_sites_solution_secondary difmap
_audit_creation_method SHELXL-97
_cell_angle_alpha 90.00
_cell_angle_beta 108.380(2)
_cell_angle_gamma 90.00
_cell_formula_units_Z 4
_cell_length_a 17.1845(5)
_cell_length_b 11.2369(3)
_cell_length_c 24.8346(7)
_cell_measurement_reflns_used 9850
_cell_measurement_temperature 120(2)
_cell_measurement_theta_max 63.42
_cell_measurement_theta_min 3.75
_cell_volume 4550.9(2)
_computing_cell_refinement 'Bruker SAINT'
_computing_data_collection 'Bruker APEX2'
_computing_data_reduction 'Bruker SAINT'
_computing_molecular_graphics 'Bruker SHELXTL'
_computing_publication_material 'Bruker SHELXTL'
_computing_structure_refinement 'SHELXL-97 (Sheldrick, 1997)'
_computing_structure_solution 'SHELXS-97 (Sheldrick, 1990)'
_diffrn_ambient_temperature 120(2)
_diffrn_measured_fraction_theta_full 0.968
_diffrn_measured_fraction_theta_max 0.931
_diffrn_measurement_device_type 'Bruker APEX-II CCD'
_diffrn_measurement_method '\f and \w scans'
_diffrn_radiation_monochromator graphite
_diffrn_radiation_source 'fine-focus sealed tube'
_diffrn_radiation_type CuK\a
_diffrn_radiation_wavelength 1.54178
_diffrn_reflns_av_R_equivalents 0.0334
_diffrn_reflns_av_sigmaI/netI 0.0347
_diffrn_reflns_limit_h_max 19
_diffrn_reflns_limit_h_min -17
_diffrn_reflns_limit_k_max 12
_diffrn_reflns_limit_k_min -13
_diffrn_reflns_limit_l_max 27
_diffrn_reflns_limit_l_min -26
_diffrn_reflns_number 30305
_diffrn_reflns_theta_full 60.00
_diffrn_reflns_theta_max 64.09
_diffrn_reflns_theta_min 2.71
_exptl_absorpt_coefficient_mu 3.309
_exptl_absorpt_correction_T_max 0.7332
_exptl_absorpt_correction_T_min 0.5574
_exptl_absorpt_correction_type multi-scan
_exptl_absorpt_process_details SADABS
_exptl_crystal_colour colourless
_exptl_crystal_density_diffrn 1.438
_exptl_crystal_density_method 'not measured'
_exptl_crystal_description Block
_exptl_crystal_F_000 1992
_exptl_crystal_size_max 0.20
_exptl_crystal_size_mid 0.10
_exptl_crystal_size_min 0.10
_refine_diff_density_max 0.643
_refine_diff_density_min -0.359
_refine_diff_density_rms 0.067
_refine_ls_extinction_method none
_refine_ls_goodness_of_fit_ref 1.028
_refine_ls_hydrogen_treatment mixed
_refine_ls_matrix_type full
_refine_ls_number_parameters 527
_refine_ls_number_reflns 7027
_refine_ls_number_restraints 0
_refine_ls_restrained_S_all 1.028
_refine_ls_R_factor_all 0.0432
_refine_ls_R_factor_gt 0.0307
_refine_ls_shift/su_max 0.000
_refine_ls_shift/su_mean 0.000
_refine_ls_structure_factor_coef Fsqd
_refine_ls_weighting_details 'calc w=1/[\s^2^(Fo^2^)+(0.0403P)^2^+2.0409P] where P=(Fo^2^+2Fc^2^)/3'
_refine_ls_weighting_scheme calc
_refine_ls_wR_factor_gt 0.0721
_refine_ls_wR_factor_ref 0.0771
_reflns_number_gt 5804
_reflns_number_total 7027
_reflns_threshold_expression >2sigma(I)
_cod_data_source_file om101091c_si_002.cif
_cod_data_source_block Wein63
_cod_depositor_comments
;
The following automatic conversions were performed:

'_symmetry_cell_setting' value 'Monoclinic' changed to 'monoclinic'
according to /home/saulius/struct/CIF-dictionaries/cif_core.dic
dictionary named 'cif_core.dic' version 2.4.1 from 2010-06-29.

Automatic conversion script
Id: cif_fix_values 1715 2011-07-08 13:25:40Z adriana 
;
_cod_original_sg_symbol_H-M P2(1)/c
_cod_database_code 4064027

loop_
_symmetry_equiv_pos_as_xyz
'x, y, z'
'-x, y+1/2, -z+1/2'
'-x, -y, -z'
'x, -y-1/2, z-1/2'

loop_
_atom_site_label
_atom_site_type_symbol
_atom_site_fract_x
_atom_site_fract_y
_atom_site_fract_z
_atom_site_U_iso_or_equiv
_atom_site_adp_type
_atom_site_occupancy
_atom_site_symmetry_multiplicity
_atom_site_calc_flag
_atom_site_refinement_flags
C1 C 0.40717(18) 0.2366(3) 0.47311(12) 0.0240(7) Uani 1 1 d .
C2 C 0.35785(19) 0.1895(3) 0.50200(13) 0.0299(8) Uani 1 1 d .
H2 H 0.3218 0.1259 0.4855 0.036 Uiso 1 1 calc R
C3 C 0.3598(2) 0.2333(3) 0.55497(13) 0.0347(8) Uani 1 1 d .
H3 H 0.3255 0.1997 0.5744 0.042 Uiso 1 1 calc R
C4 C 0.4120(2) 0.3256(3) 0.57894(14) 0.0359(9) Uani 1 1 d .
H4 H 0.4134 0.3565 0.6148 0.043 Uiso 1 1 calc R
C5 C 0.4621(2) 0.3730(3) 0.55070(13) 0.0349(8) Uani 1 1 d .
H5 H 0.4986 0.4360 0.5675 0.042 Uiso 1 1 calc R
C6 C 0.45957(19) 0.3296(3) 0.49808(13) 0.0301(8) Uani 1 1 d .
H6 H 0.4940 0.3635 0.4788 0.036 Uiso 1 1 calc R
C7 C 0.50585(18) 0.2120(3) 0.38657(12) 0.0270(8) Uani 1 1 d .
C8 C 0.56655(19) 0.1251(3) 0.40266(13) 0.0331(8) Uani 1 1 d .
H8 H 0.5550 0.0506 0.4166 0.040 Uiso 1 1 calc R
C9 C 0.6440(2) 0.1468(4) 0.39840(15) 0.0443(10) Uani 1 1 d .
H9 H 0.6849 0.0868 0.4090 0.053 Uiso 1 1 calc R
C10 C 0.6616(2) 0.2551(4) 0.37879(15) 0.0459(10) Uani 1 1 d .
H10 H 0.7151 0.2701 0.3768 0.055 Uiso 1 1 calc R
C11 C 0.6021(2) 0.3416(3) 0.36207(15) 0.0400(9) Uani 1 1 d .
H11 H 0.6140 0.4156 0.3479 0.048 Uiso 1 1 calc R
C12 C 0.52513(19) 0.3201(3) 0.36605(13) 0.0321(8) Uani 1 1 d .
H12 H 0.4843 0.3801 0.3546 0.039 Uiso 1 1 calc R
C13 C 0.36648(17) 0.0187(3) 0.38649(13) 0.0248(7) Uani 1 1 d .
C14 C 0.38909(18) -0.0602(3) 0.43205(14) 0.0303(8) Uani 1 1 d .
H14 H 0.4249 -0.0345 0.4677 0.036 Uiso 1 1 calc R
C15 C 0.3598(2) -0.1760(3) 0.42579(16) 0.0388(9) Uani 1 1 d .
H15 H 0.3755 -0.2291 0.4572 0.047 Uiso 1 1 calc R
C16 C 0.30808(19) -0.2145(3) 0.37435(16) 0.0379(9) Uani 1 1 d .
H16 H 0.2876 -0.2937 0.3703 0.046 Uiso 1 1 calc R
C17 C 0.28613(19) -0.1383(3) 0.32894(15) 0.0344(8) Uani 1 1 d .
H17 H 0.2507 -0.1649 0.2933 0.041 Uiso 1 1 calc R
C18 C 0.31542(17) -0.0227(3) 0.33474(13) 0.0260(7) Uani 1 1 d .
H18 H 0.3004 0.0290 0.3029 0.031 Uiso 1 1 calc R
C19 C 0.38670(17) 0.2724(3) 0.22209(12) 0.0218(7) Uani 1 1 d .
C20 C 0.43206(18) 0.1692(3) 0.23943(12) 0.0253(7) Uani 1 1 d .
H20 H 0.4092 0.1056 0.2546 0.030 Uiso 1 1 calc R
C21 C 0.50981(18) 0.1574(3) 0.23498(13) 0.0305(8) Uani 1 1 d .
H21 H 0.5398 0.0859 0.2467 0.037 Uiso 1 1 calc R
C22 C 0.54371(19) 0.2502(3) 0.21339(13) 0.0308(8) Uani 1 1 d .
H22 H 0.5975 0.2429 0.2109 0.037 Uiso 1 1 calc R
C23 C 0.49971(18) 0.3529(3) 0.19559(13) 0.0294(8) Uani 1 1 d .
H23 H 0.5228 0.4162 0.1804 0.035 Uiso 1 1 calc R
C24 C 0.42134(17) 0.3640(3) 0.19989(12) 0.0228(7) Uani 1 1 d .
H24 H 0.3911 0.4351 0.1875 0.027 Uiso 1 1 calc R
C25 C 0.22352(18) 0.4299(3) 0.19256(12) 0.0234(7) Uani 1 1 d .
C26 C 0.15442(18) 0.4183(3) 0.14514(12) 0.0276(7) Uani 1 1 d .
H26 H 0.1367 0.3414 0.1306 0.033 Uiso 1 1 calc R
C27 C 0.1113(2) 0.5172(3) 0.11893(14) 0.0365(8) Uani 1 1 d .
H27 H 0.0643 0.5078 0.0865 0.044 Uiso 1 1 calc R
C28 C 0.1359(2) 0.6293(3) 0.13948(15) 0.0413(9) Uani 1 1 d .
H28 H 0.1060 0.6972 0.1214 0.050 Uiso 1 1 calc R
C29 C 0.2041(2) 0.6424(3) 0.18650(16) 0.0403(9) Uani 1 1 d .
H29 H 0.2211 0.7197 0.2009 0.048 Uiso 1 1 calc R
C30 C 0.2478(2) 0.5445(3) 0.21270(13) 0.0313(8) Uani 1 1 d .
H30 H 0.2950 0.5549 0.2449 0.038 Uiso 1 1 calc R
C31 C 0.21338(17) 0.1513(2) 0.19511(12) 0.0217(7) Uani 1 1 d .
C32 C 0.15153(18) 0.1048(3) 0.21342(13) 0.0267(7) Uani 1 1 d .
H32 H 0.1428 0.1360 0.2466 0.032 Uiso 1 1 calc R
C33 C 0.10242(18) 0.0137(3) 0.18416(14) 0.0333(8) Uani 1 1 d .
H33 H 0.0614 -0.0190 0.1980 0.040 Uiso 1 1 calc R
C34 C 0.1125(2) -0.0298(3) 0.13535(16) 0.0406(9) Uani 1 1 d .
H34 H 0.0775 -0.0910 0.1148 0.049 Uiso 1 1 calc R
C35 C 0.1733(2) 0.0149(3) 0.11603(16) 0.0445(10) Uani 1 1 d .
H35 H 0.1803 -0.0153 0.0821 0.053 Uiso 1 1 calc R
C36 C 0.22433(19) 0.1043(3) 0.14627(14) 0.0326(8) Uani 1 1 d .
H36 H 0.2672 0.1336 0.1334 0.039 Uiso 1 1 calc R
C37 C 0.18487(17) 0.4776(2) 0.40501(12) 0.0217(7) Uani 1 1 d .
C38 C 0.12235(19) 0.5611(3) 0.39574(13) 0.0282(7) Uani 1 1 d .
H38 H 0.0741 0.5519 0.3642 0.034 Uiso 1 1 calc R
C39 C 0.1291(2) 0.6568(3) 0.43151(14) 0.0363(9) Uani 1 1 d .
H39 H 0.0858 0.7133 0.4242 0.044 Uiso 1 1 calc R
C40 C 0.1982(2) 0.6713(3) 0.47788(14) 0.0359(9) Uani 1 1 d .
H40 H 0.2020 0.7361 0.5032 0.043 Uiso 1 1 calc R
C41 C 0.2621(2) 0.5905(3) 0.48735(13) 0.0347(8) Uani 1 1 d .
H41 H 0.3106 0.6009 0.5186 0.042 Uiso 1 1 calc R
C42 C 0.25502(19) 0.4948(3) 0.45121(13) 0.0294(8) Uani 1 1 d .
H42 H 0.2990 0.4396 0.4580 0.035 Uiso 1 1 calc R
C43 C 0.07408(17) 0.3346(2) 0.29515(12) 0.0195(7) Uani 1 1 d .
C44 C 0.06400(17) 0.4143(2) 0.25079(12) 0.0239(7) Uani 1 1 d .
H44 H 0.1058 0.4710 0.2525 0.029 Uiso 1 1 calc R
C45 C -0.00607(18) 0.4124(3) 0.20411(13) 0.0292(8) Uani 1 1 d .
H45 H -0.0123 0.4678 0.1742 0.035 Uiso 1 1 calc R
C46 C -0.06688(18) 0.3299(3) 0.20105(13) 0.0277(8) Uani 1 1 d .
H46 H -0.1151 0.3288 0.1691 0.033 Uiso 1 1 calc R
C47 C -0.05765(18) 0.2499(3) 0.24411(13) 0.0295(8) Uani 1 1 d .
H47 H -0.0991 0.1923 0.2417 0.035 Uiso 1 1 calc R
C48 C 0.01183(17) 0.2527(3) 0.29106(13) 0.0256(7) Uani 1 1 d .
H48 H 0.0172 0.1977 0.3211 0.031 Uiso 1 1 calc R
C49 C 0.16068(17) 0.2038(2) 0.40941(12) 0.0218(7) Uani 1 1 d .
C50 C 0.17115(16) 0.0848(2) 0.39733(12) 0.0225(7) Uani 1 1 d .
H50 H 0.1832 0.0651 0.3636 0.027 Uiso 1 1 calc R
C51 C 0.16430(17) -0.0044(3) 0.43334(13) 0.0290(8) Uani 1 1 d .
H51 H 0.1728 -0.0848 0.4248 0.035 Uiso 1 1 calc R
C52 C 0.1452(2) 0.0223(3) 0.48175(14) 0.0399(9) Uani 1 1 d .
H52 H 0.1411 -0.0395 0.5068 0.048 Uiso 1 1 calc R
C53 C 0.1319(2) 0.1391(3) 0.49375(15) 0.0448(10) Uani 1 1 d .
H53 H 0.1169 0.1577 0.5265 0.054 Uiso 1 1 calc R
C54 C 0.1406(2) 0.2294(3) 0.45779(14) 0.0360(9) Uani 1 1 d .
H54 H 0.1326 0.3098 0.4666 0.043 Uiso 1 1 calc R
Ge1 Ge 0.29636(2) 0.31166(3) 0.332011(14) 0.02092(10) Uani 1 1 d .
Ge2 Ge 0.39895(2) 0.18561(3) 0.396351(14) 0.02332(10) Uani 1 1 d .
Ge3 Ge 0.27891(2) 0.28783(3) 0.231638(14) 0.02038(10) Uani 1 1 d .
Ge4 Ge 0.17352(2) 0.33262(3) 0.360215(14) 0.01996(10) Uani 1 1 d .
H1GE H 0.3305(18) 0.431(3) 0.3426(13) 0.046(9) Uiso 1 1 d .

loop_
_atom_site_aniso_label
_atom_site_aniso_U_11
_atom_site_aniso_U_22
_atom_site_aniso_U_33
_atom_site_aniso_U_23
_atom_site_aniso_U_13
_atom_site_aniso_U_12
C1 0.0229(17) 0.0309(17) 0.0163(16) 0.0010(13) 0.0038(14) 0.0062(13)
C2 0.0272(18) 0.0354(18) 0.0223(18) 0.0009(14) 0.0009(15) 0.0084(14)
C3 0.034(2) 0.049(2) 0.0212(19) 0.0016(15) 0.0092(16) 0.0051(16)
C4 0.043(2) 0.043(2) 0.0198(19) -0.0024(15) 0.0072(17) 0.0124(16)
C5 0.040(2) 0.0335(19) 0.0250(19) -0.0027(15) 0.0007(16) 0.0034(15)
C6 0.0320(19) 0.0368(19) 0.0193(18) 0.0032(14) 0.0050(15) 0.0062(14)
C7 0.0202(17) 0.042(2) 0.0161(17) -0.0092(14) 0.0021(13) -0.0017(14)
C8 0.0251(19) 0.044(2) 0.0259(19) -0.0109(15) 0.0019(15) 0.0051(15)
C9 0.024(2) 0.063(3) 0.041(2) -0.0215(19) 0.0036(17) 0.0103(17)
C10 0.025(2) 0.072(3) 0.042(2) -0.031(2) 0.0128(17) -0.0136(19)
C11 0.032(2) 0.055(2) 0.036(2) -0.0160(17) 0.0154(17) -0.0146(17)
C12 0.0271(19) 0.045(2) 0.0244(19) -0.0076(15) 0.0087(15) -0.0024(15)
C13 0.0145(16) 0.0332(18) 0.0272(18) -0.0020(14) 0.0072(14) 0.0058(13)
C14 0.0209(17) 0.0364(19) 0.0312(19) 0.0031(15) 0.0049(15) 0.0038(14)
C15 0.030(2) 0.037(2) 0.051(2) 0.0097(16) 0.0139(18) 0.0107(15)
C16 0.029(2) 0.0306(19) 0.060(3) -0.0067(17) 0.0222(19) 0.0005(15)
C17 0.0238(18) 0.043(2) 0.039(2) -0.0132(17) 0.0133(16) -0.0001(15)
C18 0.0212(17) 0.0353(18) 0.0250(18) -0.0040(14) 0.0122(14) 0.0021(13)
C19 0.0225(17) 0.0289(17) 0.0136(16) -0.0052(13) 0.0049(13) -0.0047(13)
C20 0.0255(18) 0.0319(18) 0.0199(17) 0.0055(13) 0.0091(14) 0.0007(13)
C21 0.0235(18) 0.042(2) 0.0266(19) 0.0090(15) 0.0096(15) 0.0057(14)
C22 0.0193(17) 0.049(2) 0.0263(19) 0.0002(15) 0.0105(14) -0.0005(15)
C23 0.0296(19) 0.0358(19) 0.0250(19) 0.0010(14) 0.0117(15) -0.0106(14)
C24 0.0239(17) 0.0253(16) 0.0207(17) -0.0033(13) 0.0093(14) -0.0036(13)
C25 0.0286(18) 0.0298(17) 0.0194(17) 0.0014(13) 0.0185(14) -0.0011(13)
C26 0.0350(19) 0.0317(18) 0.0208(18) 0.0009(14) 0.0156(15) 0.0046(14)
C27 0.042(2) 0.046(2) 0.0252(19) 0.0099(16) 0.0153(16) 0.0121(17)
C28 0.056(2) 0.040(2) 0.040(2) 0.0177(17) 0.031(2) 0.0211(18)
C29 0.064(3) 0.0264(19) 0.044(2) 0.0004(16) 0.037(2) 0.0016(17)
C30 0.036(2) 0.0314(19) 0.0306(19) -0.0012(15) 0.0167(16) -0.0032(15)
C31 0.0206(16) 0.0272(16) 0.0185(17) 0.0030(13) 0.0078(13) 0.0032(12)
C32 0.0245(18) 0.0330(18) 0.0238(18) 0.0033(14) 0.0094(14) -0.0006(14)
C33 0.0248(18) 0.0344(19) 0.039(2) 0.0077(16) 0.0069(16) -0.0063(14)
C34 0.035(2) 0.0266(18) 0.055(3) -0.0076(17) 0.0067(18) -0.0076(15)
C35 0.048(2) 0.045(2) 0.043(2) -0.0207(18) 0.0177(19) -0.0052(18)
C36 0.0295(19) 0.0350(19) 0.037(2) -0.0075(15) 0.0161(16) -0.0049(14)
C37 0.0265(17) 0.0233(16) 0.0179(16) 0.0019(12) 0.0105(14) -0.0007(13)
C38 0.0284(18) 0.0297(18) 0.0261(18) -0.0005(14) 0.0078(14) 0.0005(14)
C39 0.043(2) 0.0277(18) 0.039(2) 0.0007(15) 0.0131(17) 0.0087(15)
C40 0.058(2) 0.0257(18) 0.0250(19) -0.0041(14) 0.0142(18) 0.0013(16)
C41 0.044(2) 0.0333(19) 0.0222(18) -0.0011(14) 0.0036(16) -0.0015(15)
C42 0.0349(19) 0.0253(17) 0.0261(18) 0.0006(13) 0.0070(15) 0.0044(13)
C43 0.0166(16) 0.0236(16) 0.0200(17) -0.0007(12) 0.0083(13) 0.0038(12)
C44 0.0201(16) 0.0269(17) 0.0267(18) 0.0003(13) 0.0104(14) -0.0014(12)
C45 0.0278(19) 0.0372(19) 0.0245(18) 0.0072(14) 0.0112(15) 0.0050(14)
C46 0.0209(17) 0.0348(18) 0.0260(19) -0.0016(14) 0.0057(14) 0.0021(13)
C47 0.0236(18) 0.0250(17) 0.039(2) -0.0007(15) 0.0079(15) -0.0042(13)
C48 0.0258(18) 0.0245(17) 0.0274(18) 0.0059(13) 0.0095(15) 0.0018(13)
C49 0.0223(17) 0.0261(17) 0.0173(17) 0.0017(13) 0.0066(13) 0.0010(12)
C50 0.0194(16) 0.0292(17) 0.0185(16) -0.0008(13) 0.0054(13) -0.0001(12)
C51 0.0313(19) 0.0250(17) 0.029(2) 0.0020(14) 0.0069(15) 0.0012(13)
C52 0.057(2) 0.032(2) 0.034(2) 0.0115(16) 0.0189(18) -0.0017(16)
C53 0.072(3) 0.043(2) 0.032(2) 0.0044(17) 0.033(2) 0.0032(19)
C54 0.056(2) 0.0272(18) 0.030(2) -0.0007(15) 0.0218(18) 0.0056(16)
Ge1 0.01901(19) 0.0271(2) 0.0168(2) -0.00038(14) 0.00587(15) 0.00009(14)
Ge2 0.0196(2) 0.0313(2) 0.0177(2) -0.00122(14) 0.00413(15) 0.00283(14)
Ge3 0.02035(19) 0.02478(19) 0.0170(2) 0.00028(14) 0.00738(15) -0.00196(14)
Ge4 0.02020(19) 0.02244(19) 0.0178(2) 0.00047(14) 0.00674(15) 0.00179(13)

loop_
_atom_type_symbol
_atom_type_description
_atom_type_scat_dispersion_real
_atom_type_scat_dispersion_imag
_atom_type_scat_source
C C 0.0181 0.0091 'International Tables Vol C Tables 4.2.6.8 and 6.1.1.4'
H H 0.0000 0.0000 'International Tables Vol C Tables 4.2.6.8 and 6.1.1.4'
Ge Ge -1.0885 0.8855 'International Tables Vol C Tables 4.2.6.8 and 6.1.1.4'

loop_
_geom_angle_atom_site_label_1
_geom_angle_atom_site_label_2
_geom_angle_atom_site_label_3
_geom_angle
C2 C1 C6 118.3(3)
C2 C1 Ge2 121.9(2)
C6 C1 Ge2 119.5(2)
C1 C2 C3 121.3(3)
C1 C2 H2 119.3
C3 C2 H2 119.3
C4 C3 C2 119.5(3)
C4 C3 H3 120.3
C2 C3 H3 120.3
C5 C4 C3 119.8(3)
C5 C4 H4 120.1
C3 C4 H4 120.1
C4 C5 C6 120.4(3)
C4 C5 H5 119.8
C6 C5 H5 119.8
C5 C6 C1 120.6(3)
C5 C6 H6 119.7
C1 C6 H6 119.7
C8 C7 C12 118.2(3)
C8 C7 Ge2 120.5(2)
C12 C7 Ge2 121.3(2)
C9 C8 C7 120.2(3)
C9 C8 H8 119.9
C7 C8 H8 119.9
C10 C9 C8 120.3(3)
C10 C9 H9 119.9
C8 C9 H9 119.9
C11 C10 C9 120.3(3)
C11 C10 H10 119.9
C9 C10 H10 119.9
C10 C11 C12 119.5(4)
C10 C11 H11 120.2
C12 C11 H11 120.2
C11 C12 C7 121.5(3)
C11 C12 H12 119.3
C7 C12 H12 119.3
C18 C13 C14 118.1(3)
C18 C13 Ge2 120.7(2)
C14 C13 Ge2 121.0(2)
C15 C14 C13 120.5(3)
C15 C14 H14 119.7
C13 C14 H14 119.7
C16 C15 C14 120.3(3)
C16 C15 H15 119.9
C14 C15 H15 119.9
C17 C16 C15 119.8(3)
C17 C16 H16 120.1
C15 C16 H16 120.1
C16 C17 C18 120.3(3)
C16 C17 H17 119.9
C18 C17 H17 119.9
C17 C18 C13 120.9(3)
C17 C18 H18 119.5
C13 C18 H18 119.5
C24 C19 C20 118.3(3)
C24 C19 Ge3 121.7(2)
C20 C19 Ge3 120.0(2)
C21 C20 C19 121.2(3)
C21 C20 H20 119.4
C19 C20 H20 119.4
C20 C21 C22 119.7(3)
C20 C21 H21 120.2
C22 C21 H21 120.2
C23 C22 C21 120.1(3)
C23 C22 H22 119.9
C21 C22 H22 119.9
C22 C23 C24 120.0(3)
C22 C23 H23 120.0
C24 C23 H23 120.0
C19 C24 C23 120.8(3)
C19 C24 H24 119.6
C23 C24 H24 119.6
C26 C25 C30 117.9(3)
C26 C25 Ge3 119.8(2)
C30 C25 Ge3 122.1(2)
C27 C26 C25 120.9(3)
C27 C26 H26 119.6
C25 C26 H26 119.6
C28 C27 C26 120.4(3)
C28 C27 H27 119.8
C26 C27 H27 119.8
C27 C28 C29 119.6(3)
C27 C28 H28 120.2
C29 C28 H28 120.2
C30 C29 C28 120.5(3)
C30 C29 H29 119.8
C28 C29 H29 119.8
C29 C30 C25 120.8(3)
C29 C30 H30 119.6
C25 C30 H30 119.6
C32 C31 C36 118.2(3)
C32 C31 Ge3 122.4(2)
C36 C31 Ge3 119.2(2)
C33 C32 C31 120.9(3)
C33 C32 H32 119.5
C31 C32 H32 119.5
C34 C33 C32 120.3(3)
C34 C33 H33 119.8
C32 C33 H33 119.8
C33 C34 C35 120.1(3)
C33 C34 H34 119.9
C35 C34 H34 119.9
C34 C35 C36 119.7(3)
C34 C35 H35 120.1
C36 C35 H35 120.1
C35 C36 C31 120.7(3)
C35 C36 H36 119.6
C31 C36 H36 119.6
C38 C37 C42 117.8(3)
C38 C37 Ge4 122.5(2)
C42 C37 Ge4 119.5(2)
C39 C38 C37 121.2(3)
C39 C38 H38 119.4
C37 C38 H38 119.4
C38 C39 C40 120.4(3)
C38 C39 H39 119.8
C40 C39 H39 119.8
C39 C40 C41 119.5(3)
C39 C40 H40 120.3
C41 C40 H40 120.3
C42 C41 C40 119.8(3)
C42 C41 H41 120.1
C40 C41 H41 120.1
C41 C42 C37 121.3(3)
C41 C42 H42 119.3
C37 C42 H42 119.3
C44 C43 C48 118.0(3)
C44 C43 Ge4 121.5(2)
C48 C43 Ge4 120.5(2)
C45 C44 C43 120.9(3)
C45 C44 H44 119.6
C43 C44 H44 119.6
C46 C45 C44 120.0(3)
C46 C45 H45 120.0
C44 C45 H45 120.0
C47 C46 C45 119.9(3)
C47 C46 H46 120.0
C45 C46 H46 120.0
C46 C47 C48 120.1(3)
C46 C47 H47 120.0
C48 C47 H47 120.0
C47 C48 C43 121.1(3)
C47 C48 H48 119.4
C43 C48 H48 119.4
C54 C49 C50 118.1(3)
C54 C49 Ge4 120.0(2)
C50 C49 Ge4 121.9(2)
C51 C50 C49 121.1(3)
C51 C50 H50 119.4
C49 C50 H50 119.4
C50 C51 C52 120.2(3)
C50 C51 H51 119.9
C52 C51 H51 119.9
C51 C52 C53 119.8(3)
C51 C52 H52 120.1
C53 C52 H52 120.1
C52 C53 C54 119.8(3)
C52 C53 H53 120.1
C54 C53 H53 120.1
C49 C54 C53 120.9(3)
C49 C54 H54 119.5
C53 C54 H54 119.5
Ge2 Ge1 Ge3 116.112(18)
Ge2 Ge1 Ge4 112.490(18)
Ge3 Ge1 Ge4 117.893(17)
Ge2 Ge1 H1GE 104.5(11)
Ge3 Ge1 H1GE 101.5(12)
Ge4 Ge1 H1GE 101.4(12)
C7 Ge2 C13 111.97(12)
C7 Ge2 C1 107.21(12)
C13 Ge2 C1 109.56(13)
C7 Ge2 Ge1 110.27(9)
C13 Ge2 Ge1 111.04(8)
C1 Ge2 Ge1 106.58(8)
C19 Ge3 C31 107.79(12)
C19 Ge3 C25 110.21(12)
C31 Ge3 C25 107.00(12)
C19 Ge3 Ge1 108.68(8)
C31 Ge3 Ge1 115.50(9)
C25 Ge3 Ge1 107.63(9)
C43 Ge4 C37 111.61(11)
C43 Ge4 C49 106.57(12)
C37 Ge4 C49 105.88(12)
C43 Ge4 Ge1 112.07(9)
C37 Ge4 Ge1 107.78(9)
C49 Ge4 Ge1 112.81(9)

loop_
_geom_bond_atom_site_label_1
_geom_bond_atom_site_label_2
_geom_bond_distance
C1 C2 1.377(4)
C1 C6 1.391(4)
C1 Ge2 1.953(3)
C2 C3 1.395(4)
C2 H2 0.9500
C3 C4 1.378(4)
C3 H3 0.9500
C4 C5 1.378(5)
C4 H4 0.9500
C5 C6 1.383(4)
C5 H5 0.9500
C6 H6 0.9500
C7 C8 1.393(4)
C7 C12 1.397(4)
C7 Ge2 1.950(3)
C8 C9 1.389(5)
C8 H8 0.9500
C9 C10 1.379(5)
C9 H9 0.9500
C10 C11 1.377(5)
C10 H10 0.9500
C11 C12 1.378(5)
C11 H11 0.9500
C12 H12 0.9500
C13 C18 1.388(4)
C13 C14 1.393(4)
C13 Ge2 1.951(3)
C14 C15 1.386(4)
C14 H14 0.9500
C15 C16 1.376(5)
C15 H15 0.9500
C16 C17 1.371(5)
C16 H16 0.9500
C17 C18 1.384(4)
C17 H17 0.9500
C18 H18 0.9500
C19 C24 1.387(4)
C19 C20 1.388(4)
C19 Ge3 1.948(3)
C20 C21 1.381(4)
C20 H20 0.9500
C21 C22 1.382(4)
C21 H21 0.9500
C22 C23 1.374(4)
C22 H22 0.9500
C23 C24 1.390(4)
C23 H23 0.9500
C24 H24 0.9500
C25 C26 1.390(4)
C25 C30 1.397(4)
C25 Ge3 1.953(3)
C26 C27 1.380(4)
C26 H26 0.9500
C27 C28 1.374(5)
C27 H27 0.9500
C28 C29 1.377(5)
C28 H28 0.9500
C29 C30 1.374(4)
C29 H29 0.9500
C30 H30 0.9500
C31 C32 1.384(4)
C31 C36 1.390(4)
C31 Ge3 1.949(3)
C32 C33 1.379(4)
C32 H32 0.9500
C33 C34 1.368(5)
C33 H33 0.9500
C34 C35 1.374(5)
C34 H34 0.9500
C35 C36 1.389(4)
C35 H35 0.9500
C36 H36 0.9500
C37 C38 1.389(4)
C37 C42 1.391(4)
C37 Ge4 1.948(3)
C38 C39 1.377(4)
C38 H38 0.9500
C39 C40 1.379(4)
C39 H39 0.9500
C40 C41 1.387(4)
C40 H40 0.9500
C41 C42 1.381(4)
C41 H41 0.9500
C42 H42 0.9500
C43 C44 1.388(4)
C43 C48 1.390(4)
C43 Ge4 1.947(3)
C44 C45 1.383(4)
C44 H44 0.9500
C45 C46 1.381(4)
C45 H45 0.9500
C46 C47 1.368(4)
C46 H46 0.9500
C47 C48 1.381(4)
C47 H47 0.9500
C48 H48 0.9500
C49 C54 1.381(4)
C49 C50 1.395(4)
C49 Ge4 1.951(3)
C50 C51 1.373(4)
C50 H50 0.9500
C51 C52 1.375(4)
C51 H51 0.9500
C52 C53 1.381(5)
C52 H52 0.9500
C53 C54 1.390(4)
C53 H53 0.9500
C54 H54 0.9500
Ge1 Ge2 2.4271(5)
Ge1 Ge3 2.4298(5)
Ge1 Ge4 2.4360(5)
Ge1 H1GE 1.45(3)
